data_4025587
loop_
_publ_author_name
'Devarajulu Sureshkumar'
'Srinivasamurthy Koutha'
'Venkataraman Ganesh'
'Srinivasan Chandrasekaran'

_publ_contact_author_address
; 
Department of Organic Chemistry
Indian Institute of Science
Bangaloe 560012, Karnataka
India
;
_publ_contact_author_email scn@orgchem.iisc.ernet.in
_publ_contact_author_fax '+91 80 23602423'
_publ_contact_author_name 'Prof. Srinivasan Chandrasekaran'
_publ_contact_author_phone '+91 80 22932404'
_publ_section_title
;
 Tetrathiomolybdate Mediated Rearrangement of Aziridinemethanol Tosylates:
 A Thia-Aza-Payne Rearrangement
;
_journal_name_full 'Journal of Organic Chemistry'
_journal_page_first 5533
_journal_page_last 5541
_journal_paper_doi 10.1021/jo100640w
_journal_volume 75
_journal_year 2010
_chemical_compound_source 'see text'
_chemical_formula_moiety 'C11 H15 N O2 S2'
_chemical_formula_sum 'C11 H15 N O2 S2'
_chemical_formula_weight 257.38
_chemical_melting_point 365.15
_chemical_name_common 'Amino thiirane'
_chemical_name_systematic
; 
N1-[(2R*,3R*)-3-methylthiiran-2-yl]methyl-4-methyl-1-benzenesulfonamide
;
_space_group_IT_number 14
_symmetry_cell_setting monoclinic
_symmetry_Int_Tables_number 14
_symmetry_space_group_name_Hall '-P 2yn'
_symmetry_space_group_name_H-M 'P 1 21/n 1'
_atom_sites_solution_hydrogens geom
_atom_sites_solution_primary direct
_atom_sites_solution_secondary difmap
_cell_angle_alpha 90
_cell_angle_beta 100.040(10)
_cell_angle_gamma 90
_cell_formula_units_Z 4
_cell_length_a 5.170(3)
_cell_length_b 29.506(17)
_cell_length_c 8.522(5)
_cell_measurement_reflns_used 600
_cell_measurement_temperature 296(2)
_cell_measurement_theta_max 25.00
_cell_measurement_theta_min 2.52
_cell_volume 1280.1(13)
_computing_cell_refinement SMART
_computing_data_collection 'SMART (Bruker, 1998)'
_computing_data_reduction 'SAINT (Bruker, 1998)'
_computing_molecular_graphics 'Ortep-3 for Windows (Farrugia, 1997) and CAMERON (Watkin et al., 1993)'
_computing_publication_material 'PLATON (Spek, 2003)'
_computing_structure_refinement 'SHELXL-97 (Sheldrick, 1997)'
_computing_structure_solution 'SIR92 (Altomare et al., 1993)'
_diffrn_ambient_temperature 296(2)
_diffrn_measured_fraction_theta_full 0.997
_diffrn_measured_fraction_theta_max 0.997
_diffrn_measurement_device_type 'Bruker SMART CCD area detector'
_diffrn_measurement_method '\f and \w scans'
_diffrn_radiation_monochromator graphite
_diffrn_radiation_source 'fine-focus sealed tube'
_diffrn_radiation_type MoK\a
_diffrn_radiation_wavelength 0.71073
_diffrn_reflns_av_R_equivalents 0.0270
_diffrn_reflns_av_sigmaI/netI 0.0252
_diffrn_reflns_limit_h_max 6
_diffrn_reflns_limit_h_min -6
_diffrn_reflns_limit_k_max 34
_diffrn_reflns_limit_k_min -34
_diffrn_reflns_limit_l_max 9
_diffrn_reflns_limit_l_min -10
_diffrn_reflns_number 9060
_diffrn_reflns_reduction_process ' ?'
_diffrn_reflns_theta_full 25.00
_diffrn_reflns_theta_max 25.00
_diffrn_reflns_theta_min 2.52
_exptl_absorpt_coefficient_mu 0.401
_exptl_absorpt_correction_T_max 0.9881
_exptl_absorpt_correction_T_min 0.8358
_exptl_absorpt_correction_type multi-scan
_exptl_absorpt_process_details '(SADABS; Sheldrick, 1997)'
_exptl_crystal_colour colorless
_exptl_crystal_density_diffrn 1.336
_exptl_crystal_density_method 'Not Measured'
_exptl_crystal_description block
_exptl_crystal_F_000 544
_exptl_crystal_size_max 0.34
_exptl_crystal_size_mid 0.06
_exptl_crystal_size_min 0.03
_refine_diff_density_max 0.508
_refine_diff_density_min -0.409
_refine_diff_density_rms 0.053
_refine_ls_extinction_method none
_refine_ls_goodness_of_fit_ref 1.191
_refine_ls_hydrogen_treatment constr
_refine_ls_matrix_type full
_refine_ls_number_parameters 147
_refine_ls_number_reflns 2240
_refine_ls_number_restraints 0
_refine_ls_restrained_S_all 1.191
_refine_ls_R_factor_all 0.0687
_refine_ls_R_factor_gt 0.0551
_refine_ls_shift/su_max 0.000
_refine_ls_shift/su_mean 0.000
_refine_ls_structure_factor_coef Fsqd
_refine_ls_weighting_details 'calc w=1/[\s^2^(Fo^2^)+(0.0599P)^2^+0.4720P] where P=(Fo^2^+2Fc^2^)/3'
_refine_ls_weighting_scheme calc
_refine_ls_wR_factor_gt 0.1279
_refine_ls_wR_factor_ref 0.1339
_reflns_number_gt 1837
_reflns_number_total 2240
_reflns_threshold_expression I>2sigma(I)
_cod_data_source_file jo100640w_si_001_1.cif
_cod_data_source_block compound3c
_cod_depositor_comments
;
The following automatic conversions were performed:

'_chemical_melting_point' value '92 C' was changed to '365.15' - it
was converted from degrees Celsius(C) to Kelvins(K).

Automatic conversion script
Id: cif_fix_values 1569 2011-02-09 13:29:24Z adriana 

The following automatic conversions were performed:

'_symmetry_cell_setting' value 'Monoclinic' changed to 'monoclinic'
according to the built-in table from CIF Core dictionary named
'cif_core.dic' version 2.4.1 from 2010-06-29.

Automatic conversion script
Id: cif_fix_values 1646 2011-03-28 12:23:43Z adriana 
;
_cod_original_cell_volume 1280.0(13)
_cod_original_sg_symbol_H-M 'P 21/n'
_cod_database_code 4025587

loop_
_symmetry_equiv_pos_site_id
_symmetry_equiv_pos_as_xyz
1 x,y,z
2 1/2-x,1/2+y,1/2-z
3 -x,-y,-z
4 1/2+x,1/2-y,1/2+z

loop_
_atom_site_label
_atom_site_type_symbol
_atom_site_fract_x
_atom_site_fract_y
_atom_site_fract_z
_atom_site_U_iso_or_equiv
_atom_site_adp_type
_atom_site_occupancy
_atom_site_symmetry_multiplicity
_atom_site_calc_flag
_atom_site_refinement_flags
_atom_site_disorder_assembly
_atom_site_disorder_group
O2 O 0.9343(4) 0.13874(9) 0.2583(3) 0.0798(8) Uani 1 1 d . . .
O1 O 0.6607(5) 0.08915(8) 0.3968(3) 0.0778(7) Uani 1 1 d . . .
C1 C 0.6094(8) 0.32511(12) 0.1727(5) 0.0821(11) Uani 1 1 d . . .
H1A H 0.7399 0.3258 0.2678 0.099 Uiso 1 1 calc R . .
H1B H 0.5018 0.3518 0.1681 0.099 Uiso 1 1 calc R . .
H1C H 0.6943 0.3242 0.0812 0.099 Uiso 1 1 calc R . .
S1 S 0.68478(13) 0.11934(3) 0.27089(9) 0.0496(3) Uani 1 1 d . . .
S2 S 0.33579(19) 0.26869(3) 0.36057(12) 0.0706(3) Uani 1 1 d . . .
C3 C 0.5507(5) 0.24167(9) 0.2434(3) 0.0459(7) Uani 1 1 d . . .
H3 H 0.7375 0.2430 0.2906 0.055 Uiso 1 1 calc R . .
N1 N 0.4904(5) 0.16066(8) 0.2873(3) 0.0483(6) Uani 1 1 d . . .
H1 H 0.4030 0.1613 0.3644 0.058 Uiso 1 1 calc R . .
C5 C 0.5679(5) 0.09255(9) 0.0881(3) 0.0462(7) Uani 1 1 d . . .
C4 C 0.4628(7) 0.19728(10) 0.1699(4) 0.0609(8) Uani 1 1 d . . .
H4A H 0.2803 0.1996 0.1190 0.073 Uiso 1 1 calc R . .
H4B H 0.5658 0.1901 0.0883 0.073 Uiso 1 1 calc R . .
C8 C 0.3607(7) 0.05379(10) -0.2026(4) 0.0616(9) Uani 1 1 d . . .
C10 C 0.5673(7) 0.08320(12) -0.1885(4) 0.0670(9) Uani 1 1 d . . .
H10 H 0.6389 0.0901 -0.2784 0.080 Uiso 1 1 calc R . .
C2 C 0.4428(7) 0.28419(11) 0.1744(4) 0.0595(8) Uani 1 1 d . . .
H2 H 0.3073 0.2806 0.0793 0.071 Uiso 1 1 calc R . .
C6 C 0.3602(7) 0.06279(12) 0.0782(4) 0.0692(9) Uani 1 1 d . . .
H6 H 0.2888 0.0556 0.1680 0.083 Uiso 1 1 calc R . .
C11 C 0.6726(7) 0.10282(11) -0.0456(4) 0.0610(8) Uani 1 1 d . . .
H11 H 0.8130 0.1228 -0.0391 0.073 Uiso 1 1 calc R . .
C7 C 0.2608(8) 0.04393(13) -0.0680(5) 0.0776(11) Uani 1 1 d . . .
H7 H 0.1208 0.0238 -0.0754 0.093 Uiso 1 1 calc R . .
C9 C 0.2448(9) 0.03317(14) -0.3614(5) 0.0929(13) Uani 1 1 d . . .
H9A H 0.1970 0.0022 -0.3462 0.111 Uiso 1 1 calc R . .
H9B H 0.3722 0.0342 -0.4309 0.111 Uiso 1 1 calc R . .
H9C H 0.0916 0.0500 -0.4081 0.111 Uiso 1 1 calc R . .

loop_
_atom_site_aniso_label
_atom_site_aniso_U_11
_atom_site_aniso_U_22
_atom_site_aniso_U_33
_atom_site_aniso_U_23
_atom_site_aniso_U_13
_atom_site_aniso_U_12
O2 0.0348(11) 0.125(2) 0.0788(17) -0.0292(15) 0.0071(10) -0.0113(13)
O1 0.1050(19) 0.0667(14) 0.0553(14) 0.0114(12) -0.0036(13) 0.0090(14)
C1 0.103(3) 0.065(2) 0.076(3) 0.014(2) 0.012(2) 0.002(2)
S1 0.0406(4) 0.0581(5) 0.0477(4) -0.0023(3) 0.0012(3) 0.0030(3)
S2 0.0717(6) 0.0734(6) 0.0728(6) -0.0158(5) 0.0297(5) 0.0040(4)
C3 0.0398(15) 0.0583(18) 0.0398(15) 0.0005(13) 0.0077(12) 0.0040(13)
N1 0.0532(14) 0.0553(14) 0.0392(13) -0.0028(11) 0.0156(11) 0.0005(11)
C5 0.0422(15) 0.0442(15) 0.0512(17) -0.0030(13) 0.0049(12) 0.0074(12)
C4 0.083(2) 0.0576(19) 0.0406(17) -0.0025(14) 0.0072(15) 0.0076(16)
C8 0.071(2) 0.0505(18) 0.059(2) -0.0102(15) -0.0023(16) 0.0116(16)
C10 0.078(2) 0.072(2) 0.052(2) -0.0039(17) 0.0150(17) 0.0021(19)
C2 0.068(2) 0.0597(19) 0.0447(17) -0.0043(15) -0.0062(15) 0.0087(16)
C6 0.076(2) 0.070(2) 0.065(2) -0.0068(17) 0.0199(18) -0.0192(18)
C11 0.0596(19) 0.067(2) 0.057(2) -0.0067(16) 0.0122(15) -0.0076(16)
C7 0.077(2) 0.071(2) 0.083(3) -0.019(2) 0.010(2) -0.027(2)
C9 0.112(3) 0.086(3) 0.072(3) -0.026(2) -0.007(2) 0.002(2)

loop_
_atom_type_symbol
_atom_type_description
_atom_type_scat_dispersion_real
_atom_type_scat_dispersion_imag
_atom_type_scat_source
S S 0.1246 0.1234 'International Tables Vol C Tables 4.2.6.8 and 6.1.1.4'
O O 0.0106 0.0060 'International Tables Vol C Tables 4.2.6.8 and 6.1.1.4'
N N 0.0061 0.0033 'International Tables Vol C Tables 4.2.6.8 and 6.1.1.4'
H H 0.0000 0.0000 'International Tables Vol C Tables 4.2.6.8 and 6.1.1.4'
C C 0.0033 0.0016 'International Tables Vol C Tables 4.2.6.8 and 6.1.1.4'

loop_
_geom_angle_atom_site_label_1
_geom_angle_atom_site_label_2
_geom_angle_atom_site_label_3
_geom_angle
_geom_angle_site_symmetry_1
_geom_angle_site_symmetry_3
_geom_angle_publ_flag
C2 C1 H1A 109.5 . . ?
C2 C1 H1B 109.5 . . ?
H1A C1 H1B 109.5 . . ?
C2 C1 H1C 109.5 . . ?
H1A C1 H1C 109.5 . . ?
H1B C1 H1C 109.5 . . ?
O1 S1 O2 120.48(17) . . ?
O1 S1 N1 105.84(14) . . ?
O2 S1 N1 106.82(15) . . ?
O1 S1 C5 109.08(15) . . ?
O2 S1 C5 106.76(14) . . ?
N1 S1 C5 107.20(12) . . ?
C3 S2 C2 47.23(13) . . ?
C2 C3 C4 121.4(3) . . ?
C2 C3 S2 67.22(18) . . ?
C4 C3 S2 116.7(2) . . ?
C2 C3 H3 114.4 . . ?
C4 C3 H3 114.4 . . ?
S2 C3 H3 114.4 . . ?
C4 N1 S1 119.4(2) . . ?
C4 N1 H1 120.3 . . ?
S1 N1 H1 120.3 . . ?
C11 C5 C6 120.3(3) . . ?
C11 C5 S1 120.7(2) . . ?
C6 C5 S1 119.0(2) . . ?
N1 C4 C3 112.1(2) . . ?
N1 C4 H4A 109.2 . . ?
C3 C4 H4A 109.2 . . ?
N1 C4 H4B 109.2 . . ?
C3 C4 H4B 109.2 . . ?
H4A C4 H4B 107.9 . . ?
C10 C8 C7 117.7(3) . . ?
C10 C8 C9 121.1(4) . . ?
C7 C8 C9 121.1(4) . . ?
C8 C10 C11 121.9(3) . . ?
C8 C10 H10 119.0 . . ?
C11 C10 H10 119.0 . . ?
C3 C2 C1 121.5(3) . . ?
C3 C2 S2 65.55(17) . . ?
C1 C2 S2 118.4(3) . . ?
C3 C2 H2 114.3 . . ?
C1 C2 H2 114.3 . . ?
S2 C2 H2 114.3 . . ?
C5 C6 C7 118.4(3) . . ?
C5 C6 H6 120.8 . . ?
C7 C6 H6 120.8 . . ?
C10 C11 C5 119.3(3) . . ?
C10 C11 H11 120.4 . . ?
C5 C11 H11 120.4 . . ?
C8 C7 C6 122.4(3) . . ?
C8 C7 H7 118.8 . . ?
C6 C7 H7 118.8 . . ?
C8 C9 H9A 109.5 . . ?
C8 C9 H9B 109.5 . . ?
H9A C9 H9B 109.5 . . ?
C8 C9 H9C 109.5 . . ?
H9A C9 H9C 109.5 . . ?
H9B C9 H9C 109.5 . . ?

loop_
_geom_bond_atom_site_label_1
_geom_bond_atom_site_label_2
_geom_bond_distance
_geom_bond_site_symmetry_2
_geom_bond_publ_flag
O2 S1 1.432(2) . ?
O1 S1 1.417(2) . ?
C1 C2 1.485(5) . ?
C1 H1A 0.9600 . ?
C1 H1B 0.9600 . ?
C1 H1C 0.9600 . ?
S1 N1 1.602(2) . ?
S1 C5 1.758(3) . ?
S2 C3 1.804(3) . ?
S2 C2 1.827(4) . ?
C3 C2 1.455(4) . ?
C3 C4 1.488(4) . ?
C3 H3 0.9800 . ?
N1 C4 1.463(4) . ?
N1 H1 0.8600 . ?
C5 C11 1.377(4) . ?
C5 C6 1.378(4) . ?
C4 H4A 0.9700 . ?
C4 H4B 0.9700 . ?
C8 C10 1.365(5) . ?
C8 C7 1.369(5) . ?
C8 C9 1.510(5) . ?
C10 C11 1.372(5) . ?
C10 H10 0.9300 . ?
C2 H2 0.9800 . ?
C6 C7 1.379(5) . ?
C6 H6 0.9300 . ?
C11 H11 0.9300 . ?
C7 H7 0.9300 . ?
C9 H9A 0.9600 . ?
C9 H9B 0.9600 . ?
C9 H9C 0.9600 . ?

loop_
_geom_torsion_atom_site_label_1
_geom_torsion_atom_site_label_2
_geom_torsion_atom_site_label_3
_geom_torsion_atom_site_label_4
_geom_torsion
_geom_torsion_site_symmetry_1
_geom_torsion_site_symmetry_2
_geom_torsion_site_symmetry_3
_geom_torsion_site_symmetry_4
_geom_torsion_publ_flag
C2 S2 C3 C4 -114.9(3) . . . . ?
O1 S1 N1 C4 -177.9(2) . . . . ?
O2 S1 N1 C4 52.6(3) . . . . ?
C5 S1 N1 C4 -61.5(2) . . . . ?
O1 S1 C5 C11 -149.1(3) . . . . ?
O2 S1 C5 C11 -17.4(3) . . . . ?
N1 S1 C5 C11 96.8(3) . . . . ?
O1 S1 C5 C6 34.3(3) . . . . ?
O2 S1 C5 C6 165.9(3) . . . . ?
N1 S1 C5 C6 -79.9(3) . . . . ?
S1 N1 C4 C3 -117.4(3) . . . . ?
C2 C3 C4 N1 -152.6(3) . . . . ?
S2 C3 C4 N1 -74.2(3) . . . . ?
C7 C8 C10 C11 -0.5(5) . . . . ?
C9 C8 C10 C11 179.0(3) . . . . ?
C4 C3 C2 C1 -142.1(3) . . . . ?
S2 C3 C2 C1 109.5(3) . . . . ?
C4 C3 C2 S2 108.4(3) . . . . ?
C3 S2 C2 C1 -114.0(3) . . . . ?
C11 C5 C6 C7 -0.2(5) . . . . ?
S1 C5 C6 C7 176.4(3) . . . . ?
C8 C10 C11 C5 0.2(5) . . . . ?
C6 C5 C11 C10 0.2(5) . . . . ?
S1 C5 C11 C10 -176.4(2) . . . . ?
C10 C8 C7 C6 0.5(6) . . . . ?
C9 C8 C7 C6 -179.0(4) . . . . ?
C5 C6 C7 C8 -0.1(6) . . . . ?
